data_7705147
loop_
_publ_author_name
'Hrub\'y, J'
'Dvo\<r\'ak, D'
'Squillantini, L.'
'Mannini, M.'
'van Slageren, J.'
'Herchel, R.'
'Nemec, I.'
'Neugebauer, P.'

_publ_section_title
;
 Co(II)-Based single-ion magnets with
 1,1'-ferrocenediyl-bis(diphenylphosphine) metalloligands.
;
_journal_issue 33
_journal_name_full 'Dalton transactions (Cambridge, England : 2003)'
_journal_page_first 11697
_journal_page_last 11707
_journal_paper_doi 10.1039/d0dt01512a
_journal_volume 49
_journal_year 2020
_chemical_formula_sum 'C34 H28 Br2 Co Fe P2'
_chemical_formula_weight 773.10
_space_group_crystal_system triclinic
_space_group_IT_number 2
_space_group_name_Hall '-P 1'
_space_group_name_H-M_alt 'P -1'
_atom_sites_solution_hydrogens geom
_audit_creation_method SHELXL-2014/7
_audit_update_record
;
2020-04-24 deposited with the CCDC.	2020-07-20 downloaded from the CCDC.
;
_cell_angle_alpha 97.298(10)
_cell_angle_beta 99.411(10)
_cell_angle_gamma 116.006(8)
_cell_formula_units_Z 2
_cell_length_a 9.680(3)
_cell_length_b 9.912(3)
_cell_length_c 18.224(5)
_cell_measurement_reflns_used 9888
_cell_measurement_temperature 140(2)
_cell_measurement_theta_max 28.7433
_cell_measurement_theta_min 2.3299
_cell_volume 1510.9(8)
_computing_cell_refinement 'SAINT V8.37A (Bruker AXS Inc., 2015)'
_computing_data_collection 'SAINT V8.37A (Bruker AXS Inc., 2015)'
_computing_data_reduction 'SAINT V8.37A (Bruker AXS Inc., 2015)'
_computing_molecular_graphics 'MERCURY (Macrae et al., 2006)'
_computing_publication_material ' enCIFer (Allen et al., 2004)'
_computing_structure_refinement 'SHELXL-2014/7 (Sheldrick, 2014)'
_computing_structure_solution 'XT, VERSION 2014/5'
_diffrn_ambient_temperature 140(2)
_diffrn_measured_fraction_theta_full 0.998
_diffrn_measured_fraction_theta_max 0.998
_diffrn_measurement_device_type 'Bruker D8'
_diffrn_radiation_type MoK\a
_diffrn_radiation_wavelength 0.71073
_diffrn_reflns_av_R_equivalents 0.0440
_diffrn_reflns_av_unetI/netI 0.0300
_diffrn_reflns_Laue_measured_fraction_full 0.998
_diffrn_reflns_Laue_measured_fraction_max 0.998
_diffrn_reflns_limit_h_max 11
_diffrn_reflns_limit_h_min -11
_diffrn_reflns_limit_k_max 11
_diffrn_reflns_limit_k_min -11
_diffrn_reflns_limit_l_max 21
_diffrn_reflns_limit_l_min -21
_diffrn_reflns_number 27337
_diffrn_reflns_point_group_measured_fraction_full 0.998
_diffrn_reflns_point_group_measured_fraction_max 0.998
_diffrn_reflns_theta_full 24.998
_diffrn_reflns_theta_max 24.998
_diffrn_reflns_theta_min 2.325
_exptl_absorpt_coefficient_mu 3.803
_exptl_absorpt_correction_T_max 0.72
_exptl_absorpt_correction_T_min 0.61
_exptl_absorpt_correction_type multi-scan
_exptl_absorpt_process_details
;
SADABS-2014/5 - Bruker AXS area detector scaling and absorption correction
;
_exptl_crystal_colour green
_exptl_crystal_density_diffrn 1.699
_exptl_crystal_description plate
_exptl_crystal_F_000 770
_exptl_crystal_size_max 0.160
_exptl_crystal_size_mid 0.140
_exptl_crystal_size_min 0.120
_refine_diff_density_max 0.370
_refine_diff_density_min -0.362
_refine_diff_density_rms 0.067
_refine_ls_extinction_method none
_refine_ls_goodness_of_fit_ref 1.026
_refine_ls_hydrogen_treatment constr
_refine_ls_matrix_type full
_refine_ls_number_parameters 361
_refine_ls_number_reflns 5326
_refine_ls_number_restraints 0
_refine_ls_restrained_S_all 1.026
_refine_ls_R_factor_all 0.0298
_refine_ls_R_factor_gt 0.0221
_refine_ls_shift/su_max 0.001
_refine_ls_shift/su_mean 0.000
_refine_ls_structure_factor_coef Fsqd
_refine_ls_weighting_details 'w=1/[\s^2^(Fo^2^)+(0.0183P)^2^+0.7716P] where P=(Fo^2^+2Fc^2^)/3'
_refine_ls_weighting_scheme calc
_refine_ls_wR_factor_gt 0.0447
_refine_ls_wR_factor_ref 0.0461
_reflns_Friedel_coverage 0.000
_reflns_number_gt 4641
_reflns_number_total 5326
_reflns_threshold_expression 'I > 2\s(I)'
_cod_data_source_file d0dt01512a2.cif
_cod_data_source_block 2
_cod_depositor_comments
;
The following automatic conversions were performed:

data item '_exptl_absorpt_correction_type' value 'Multi-Scan' was
changed to 'multi-scan' in accordance with the
/home/data/users/saulius/crontab/automatic-downloads/rss-feeds/RSC/lib/dictionaries/cif_core.dic
dictionary named 'cif_core.dic' version 2.4.2 last updated on
2011-04-26.

Automatic conversion script
Id: cif_fix_values 7556 2019-12-06 15:28:31Z antanas 

 Adding full bibliography for 7705146--7705148.cif.
;
_cod_original_cell_volume 1511.0(7)
_cod_database_code 7705147
_shelx_shelxl_version_number 2014/7
_shelx_space_group_comment
;
The symmetry employed for this shelxl refinement is uniquely defined
by the following loop, which should always be used as a source of
symmetry information in preference to the above space-group names.
They are only intended as comments.
;
_shelx_estimated_absorpt_t_min 0.581
_shelx_estimated_absorpt_t_max 0.658

loop_
_space_group_symop_operation_xyz
'x, y, z'
'-x, -y, -z'

loop_
_atom_site_label
_atom_site_type_symbol
_atom_site_fract_x
_atom_site_fract_y
_atom_site_fract_z
_atom_site_U_iso_or_equiv
_atom_site_adp_type
_atom_site_occupancy
_atom_site_site_symmetry_order
_atom_site_calc_flag
_atom_site_refinement_flags_posn
_atom_site_refinement_flags_adp
_atom_site_refinement_flags_occupancy
_atom_site_disorder_assembly
_atom_site_disorder_group
Br1 Br 0.35014(3) 0.73106(3) 0.15218(2) 0.01572(6) Uani 1 1 d . . . . .
Br2 Br 0.21705(3) 0.60810(3) 0.34036(2) 0.01757(7) Uani 1 1 d . . . . .
Co1 Co 0.35958(3) 0.59170(3) 0.24889(2) 0.01018(7) Uani 1 1 d . . . . .
Fe1 Fe 0.65665(3) 0.48278(4) 0.15032(2) 0.01154(8) Uani 1 1 d . . . . .
P1 P 0.63581(6) 0.72173(6) 0.29986(3) 0.01071(13) Uani 1 1 d . . . . .
P2 P 0.28239(6) 0.33103(6) 0.19382(3) 0.01001(12) Uani 1 1 d . . . . .
C1 C 0.7034(2) 0.9290(2) 0.31769(13) 0.0134(5) Uani 1 1 d . . . . .
C2 C 0.8238(3) 1.0303(3) 0.28894(14) 0.0193(5) Uani 1 1 d . . . . .
H2 H 0.8808 0.9937 0.2616 0.023 Uiso 1 1 calc R U . . .
C3 C 0.8603(3) 1.1845(3) 0.30021(15) 0.0244(6) Uani 1 1 d . . . . .
H3 H 0.9417 1.2528 0.2801 0.029 Uiso 1 1 calc R U . . .
C4 C 0.7798(3) 1.2393(3) 0.34024(16) 0.0248(6) Uani 1 1 d . . . . .
H4 H 0.8057 1.3450 0.3478 0.030 Uiso 1 1 calc R U . . .
C5 C 0.6610(3) 1.1401(3) 0.36962(16) 0.0261(6) Uani 1 1 d . . . . .
H5 H 0.6060 1.1781 0.3977 0.031 Uiso 1 1 calc R U . . .
C6 C 0.6221(3) 0.9851(3) 0.35808(15) 0.0213(6) Uani 1 1 d . . . . .
H6 H 0.5398 0.9172 0.3778 0.026 Uiso 1 1 calc R U . . .
C7 C 0.7279(2) 0.6875(3) 0.38576(13) 0.0118(5) Uani 1 1 d . . . . .
C8 C 0.8865(3) 0.7856(3) 0.42304(14) 0.0220(6) Uani 1 1 d . . . . .
H8 H 0.9444 0.8776 0.4071 0.026 Uiso 1 1 calc R U . . .
C9 C 0.9594(3) 0.7481(3) 0.48342(15) 0.0255(6) Uani 1 1 d . . . . .
H9 H 1.0678 0.8141 0.5083 0.031 Uiso 1 1 calc R U . . .
C10 C 0.8752(3) 0.6154(3) 0.50758(14) 0.0218(6) Uani 1 1 d . . . . .
H10 H 0.9266 0.5895 0.5482 0.026 Uiso 1 1 calc R U . . .
C11 C 0.7169(3) 0.5205(3) 0.47281(14) 0.0230(6) Uani 1 1 d . . . . .
H11 H 0.6582 0.4313 0.4906 0.028 Uiso 1 1 calc R U . . .
C12 C 0.6435(3) 0.5561(3) 0.41155(14) 0.0198(5) Uani 1 1 d . . . . .
H12 H 0.5348 0.4900 0.3871 0.024 Uiso 1 1 calc R U . . .
C13 C 0.7360(2) 0.6839(2) 0.23124(13) 0.0119(5) Uani 1 1 d . . . . .
C14 C 0.4266(2) 0.3181(2) 0.14476(13) 0.0123(5) Uani 1 1 d . . . . .
C15 C 0.4443(3) 0.3533(3) 0.07202(14) 0.0181(5) Uani 1 1 d . . . . .
H15 H 0.3875 0.3939 0.0426 0.022 Uiso 1 1 calc R U . . .
C16 C 0.5614(3) 0.3170(3) 0.05126(15) 0.0239(6) Uani 1 1 d . . . . .
H16 H 0.5952 0.3273 0.0053 0.029 Uiso 1 1 calc R U . . .
C17 C 0.6189(3) 0.2628(3) 0.11124(16) 0.0234(6) Uani 1 1 d . . . . .
H17 H 0.6978 0.2301 0.1122 0.028 Uiso 1 1 calc R U . . .
C18 C 0.5390(3) 0.2653(3) 0.16962(15) 0.0168(5) Uani 1 1 d . . . . .
H18 H 0.5567 0.2371 0.2168 0.020 Uiso 1 1 calc R U . . .
C19 C 0.0961(2) 0.2368(2) 0.11958(13) 0.0112(5) Uani 1 1 d . . . . .
C20 C -0.0153(3) 0.0824(3) 0.10827(14) 0.0188(5) Uani 1 1 d . . . . .
H20 H 0.0031 0.0209 0.1406 0.023 Uiso 1 1 calc R U . . .
C21 C -0.1525(3) 0.0185(3) 0.05026(15) 0.0237(6) Uani 1 1 d . . . . .
H21 H -0.2277 -0.0866 0.0433 0.028 Uiso 1 1 calc R U . . .
C22 C -0.1814(3) 0.1059(3) 0.00229(14) 0.0192(5) Uani 1 1 d . . . . .
H22 H -0.2752 0.0609 -0.0378 0.023 Uiso 1 1 calc R U . . .
C23 C -0.0726(3) 0.2592(3) 0.01318(14) 0.0202(6) Uani 1 1 d . . . . .
H23 H -0.0919 0.3200 -0.0193 0.024 Uiso 1 1 calc R U . . .
C24 C 0.0649(3) 0.3246(3) 0.07164(14) 0.0169(5) Uani 1 1 d . . . . .
H24 H 0.1386 0.4304 0.0791 0.020 Uiso 1 1 calc R U . . .
C25 C 0.2627(2) 0.2009(2) 0.25839(13) 0.0111(5) Uani 1 1 d . . . . .
C26 C 0.2562(2) 0.2445(3) 0.33276(13) 0.0129(5) Uani 1 1 d . . . . .
H26 H 0.2589 0.3407 0.3491 0.016 Uiso 1 1 calc R U . . .
C27 C 0.2459(3) 0.1488(3) 0.38363(14) 0.0170(5) Uani 1 1 d . . . . .
H27 H 0.2439 0.1807 0.4347 0.020 Uiso 1 1 calc R U . . .
C28 C 0.2386(3) 0.0065(3) 0.35962(14) 0.0172(5) Uani 1 1 d . . . . .
H28 H 0.2324 -0.0587 0.3943 0.021 Uiso 1 1 calc R U . . .
C29 C 0.2405(3) -0.0401(3) 0.28507(14) 0.0169(5) Uani 1 1 d . . . . .
H29 H 0.2323 -0.1386 0.2682 0.020 Uiso 1 1 calc R U . . .
C30 C 0.2544(2) 0.0564(2) 0.23485(14) 0.0148(5) Uani 1 1 d . . . . .
H30 H 0.2583 0.0246 0.1841 0.018 Uiso 1 1 calc R U . . .
C31 C 0.7209(3) 0.7104(3) 0.15546(14) 0.0147(5) Uani 1 1 d . . . . .
H31 H 0.6542 0.7485 0.1323 0.018 Uiso 1 1 calc R U . . .
C32 C 0.8226(3) 0.6699(3) 0.12126(14) 0.0181(5) Uani 1 1 d . . . . .
H32 H 0.8376 0.6781 0.0715 0.022 Uiso 1 1 calc R U . . .
C33 C 0.8985(3) 0.6149(3) 0.17410(14) 0.0185(5) Uani 1 1 d . . . . .
H33 H 0.9718 0.5787 0.1654 0.022 Uiso 1 1 calc R U . . .
C34 C 0.8463(2) 0.6231(3) 0.24165(14) 0.0160(5) Uani 1 1 d . . . . .
H34 H 0.8785 0.5935 0.2863 0.019 Uiso 1 1 calc R U . . .

loop_
_atom_site_aniso_label
_atom_site_aniso_U_11
_atom_site_aniso_U_22
_atom_site_aniso_U_33
_atom_site_aniso_U_23
_atom_site_aniso_U_13
_atom_site_aniso_U_12
Br1 0.01842(12) 0.01753(12) 0.01328(13) 0.00686(10) 0.00287(10) 0.00970(10)
Br2 0.02221(13) 0.01756(12) 0.02221(15) 0.01045(11) 0.01297(11) 0.01328(10)
Co1 0.00945(15) 0.01093(15) 0.01027(17) 0.00330(13) 0.00147(12) 0.00495(12)
Fe1 0.00946(16) 0.01382(17) 0.01021(18) 0.00129(14) 0.00242(13) 0.00485(14)
P1 0.0090(3) 0.0113(3) 0.0100(3) 0.0018(3) 0.0009(2) 0.0037(2)
P2 0.0100(3) 0.0103(3) 0.0095(3) 0.0027(2) 0.0017(2) 0.0046(2)
C1 0.0118(11) 0.0122(11) 0.0111(13) -0.0002(10) -0.0035(10) 0.0041(10)
C2 0.0163(12) 0.0177(13) 0.0192(14) 0.0018(11) 0.0046(11) 0.0044(10)
C3 0.0232(14) 0.0168(13) 0.0241(16) 0.0045(12) 0.0022(12) 0.0026(11)
C4 0.0216(13) 0.0113(12) 0.0328(17) 0.0011(12) -0.0089(12) 0.0063(11)
C5 0.0180(13) 0.0196(13) 0.0371(18) -0.0056(12) 0.0021(12) 0.0105(11)
C6 0.0156(12) 0.0168(12) 0.0271(16) 0.0014(11) 0.0042(11) 0.0050(11)
C7 0.0131(11) 0.0162(12) 0.0071(12) 0.0005(10) 0.0023(10) 0.0082(10)
C8 0.0131(12) 0.0274(14) 0.0196(15) 0.0097(12) 0.0036(11) 0.0032(11)
C9 0.0151(13) 0.0394(16) 0.0158(15) 0.0063(12) 0.0000(11) 0.0086(12)
C10 0.0290(14) 0.0309(14) 0.0110(14) 0.0054(12) 0.0023(11) 0.0196(13)
C11 0.0329(15) 0.0171(13) 0.0172(15) 0.0063(11) 0.0023(12) 0.0108(12)
C12 0.0174(12) 0.0164(12) 0.0181(14) 0.0025(11) 0.0000(11) 0.0031(10)
C13 0.0079(10) 0.0107(11) 0.0119(13) -0.0010(10) 0.0000(9) 0.0015(9)
C14 0.0107(11) 0.0106(11) 0.0120(13) -0.0004(10) 0.0022(10) 0.0028(9)
C15 0.0150(12) 0.0179(12) 0.0131(13) 0.0020(10) 0.0014(10) 0.0017(10)
C16 0.0205(13) 0.0243(14) 0.0169(15) -0.0061(12) 0.0098(11) 0.0028(11)
C17 0.0175(13) 0.0168(13) 0.0346(17) -0.0034(12) 0.0106(12) 0.0078(11)
C18 0.0157(12) 0.0131(12) 0.0228(15) 0.0045(11) 0.0062(11) 0.0071(10)
C19 0.0098(11) 0.0152(11) 0.0068(12) -0.0013(10) 0.0014(9) 0.0055(9)
C20 0.0176(12) 0.0173(12) 0.0172(14) 0.0063(11) -0.0002(11) 0.0052(11)
C21 0.0169(13) 0.0186(13) 0.0231(15) 0.0018(12) -0.0004(11) 0.0001(11)
C22 0.0137(12) 0.0283(14) 0.0114(13) 0.0007(11) 0.0000(10) 0.0082(11)
C23 0.0185(13) 0.0284(14) 0.0168(14) 0.0083(12) 0.0017(11) 0.0136(11)
C24 0.0140(12) 0.0152(12) 0.0181(14) 0.0037(11) 0.0021(10) 0.0044(10)
C25 0.0071(10) 0.0108(11) 0.0143(13) 0.0048(10) 0.0012(9) 0.0032(9)
C26 0.0135(11) 0.0119(11) 0.0146(13) 0.0034(10) 0.0036(10) 0.0067(10)
C27 0.0191(12) 0.0216(13) 0.0140(14) 0.0070(11) 0.0085(10) 0.0105(11)
C28 0.0156(12) 0.0188(12) 0.0237(15) 0.0141(11) 0.0088(11) 0.0100(10)
C29 0.0158(12) 0.0115(12) 0.0266(16) 0.0065(11) 0.0069(11) 0.0080(10)
C30 0.0139(12) 0.0144(12) 0.0155(13) 0.0006(10) 0.0032(10) 0.0070(10)
C31 0.0134(11) 0.0141(12) 0.0141(13) 0.0041(10) 0.0033(10) 0.0042(10)
C32 0.0131(12) 0.0195(13) 0.0149(14) 0.0029(11) 0.0065(10) 0.0010(10)
C33 0.0074(11) 0.0225(13) 0.0214(15) -0.0011(11) 0.0029(10) 0.0050(10)
C34 0.0116(11) 0.0185(12) 0.0145(13) 0.0017(10) -0.0006(10) 0.0060(10)

loop_
_atom_type_symbol
_atom_type_description
_atom_type_scat_dispersion_real
_atom_type_scat_dispersion_imag
_atom_type_scat_source
C C 0.0033 0.0016 'International Tables Vol C Tables 4.2.6.8 and 6.1.1.4'
H H 0.0000 0.0000 'International Tables Vol C Tables 4.2.6.8 and 6.1.1.4'
P P 0.1023 0.0942 'International Tables Vol C Tables 4.2.6.8 and 6.1.1.4'
Co Co 0.3494 0.9721 'International Tables Vol C Tables 4.2.6.8 and 6.1.1.4'
Br Br -0.2901 2.4595 'International Tables Vol C Tables 4.2.6.8 and 6.1.1.4'
Fe Fe 0.3463 0.8444 'International Tables Vol C Tables 4.2.6.8 and 6.1.1.4'

loop_
_geom_angle_atom_site_label_1
_geom_angle_atom_site_label_2
_geom_angle_atom_site_label_3
_geom_angle
_geom_angle_site_symmetry_1
_geom_angle_site_symmetry_3
_geom_angle_publ_flag
P1 Co1 Br2 112.78(3) . . ?
P1 Co1 P2 108.65(2) . . ?
Br2 Co1 P2 111.16(2) . . ?
P1 Co1 Br1 97.76(2) . . ?
Br2 Co1 Br1 114.87(2) . . ?
P2 Co1 Br1 110.81(3) . . ?
C15 Fe1 C16 40.72(10) . . ?
C15 Fe1 C31 108.47(10) . . ?
C16 Fe1 C31 124.28(10) . . ?
C15 Fe1 C32 117.02(10) . . ?
C16 Fe1 C32 103.16(10) . . ?
C31 Fe1 C32 40.42(9) . . ?
C15 Fe1 C33 149.49(10) . . ?
C16 Fe1 C33 114.30(10) . . ?
C31 Fe1 C33 68.23(9) . . ?
C32 Fe1 C33 40.45(9) . . ?
C15 Fe1 C17 68.18(10) . . ?
C16 Fe1 C17 40.42(10) . . ?
C31 Fe1 C17 160.13(10) . . ?
C32 Fe1 C17 122.16(10) . . ?
C33 Fe1 C17 104.20(10) . . ?
C15 Fe1 C18 68.50(10) . . ?
C16 Fe1 C18 68.23(10) . . ?
C31 Fe1 C18 158.51(9) . . ?
C32 Fe1 C18 160.63(9) . . ?
C33 Fe1 C18 125.63(9) . . ?
C17 Fe1 C18 40.33(10) . . ?
C15 Fe1 C34 169.28(9) . . ?
C16 Fe1 C34 149.64(9) . . ?
C31 Fe1 C34 68.46(9) . . ?
C32 Fe1 C34 67.82(10) . . ?
C33 Fe1 C34 40.10(9) . . ?
C17 Fe1 C34 118.34(10) . . ?
C18 Fe1 C34 110.34(10) . . ?
C15 Fe1 C13 130.38(9) . . ?
C16 Fe1 C13 164.34(10) . . ?
C31 Fe1 C13 40.82(9) . . ?
C32 Fe1 C13 68.06(9) . . ?
C33 Fe1 C13 68.06(9) . . ?
C17 Fe1 C13 155.24(10) . . ?
C18 Fe1 C13 124.08(10) . . ?
C34 Fe1 C13 40.74(9) . . ?
C15 Fe1 C14 40.59(9) . . ?
C16 Fe1 C14 68.13(9) . . ?
C31 Fe1 C14 123.28(9) . . ?
C32 Fe1 C14 154.07(9) . . ?
C33 Fe1 C14 165.46(9) . . ?
C17 Fe1 C14 67.82(9) . . ?
C18 Fe1 C14 40.59(8) . . ?
C34 Fe1 C14 131.74(9) . . ?
C13 Fe1 C14 113.80(9) . . ?
C13 P1 C7 102.71(10) . . ?
C13 P1 C1 105.60(10) . . ?
C7 P1 C1 106.09(10) . . ?
C13 P1 Co1 110.58(8) . . ?
C7 P1 Co1 121.87(8) . . ?
C1 P1 Co1 108.80(7) . . ?
C14 P2 C25 103.93(10) . . ?
C14 P2 C19 103.90(10) . . ?
C25 P2 C19 105.96(10) . . ?
C14 P2 Co1 110.83(7) . . ?
C25 P2 Co1 117.33(8) . . ?
C19 P2 Co1 113.64(7) . . ?
C6 C1 C2 119.1(2) . . ?
C6 C1 P1 117.22(17) . . ?
C2 C1 P1 123.51(18) . . ?
C3 C2 C1 120.0(2) . . ?
C3 C2 H2 120.0 . . ?
C1 C2 H2 120.0 . . ?
C4 C3 C2 120.6(2) . . ?
C4 C3 H3 119.7 . . ?
C2 C3 H3 119.7 . . ?
C3 C4 C5 119.9(2) . . ?
C3 C4 H4 120.0 . . ?
C5 C4 H4 120.0 . . ?
C4 C5 C6 120.1(2) . . ?
C4 C5 H5 120.0 . . ?
C6 C5 H5 120.0 . . ?
C5 C6 C1 120.2(2) . . ?
C5 C6 H6 119.9 . . ?
C1 C6 H6 119.9 . . ?
C12 C7 C8 119.3(2) . . ?
C12 C7 P1 119.82(17) . . ?
C8 C7 P1 120.70(17) . . ?
C9 C8 C7 119.8(2) . . ?
C9 C8 H8 120.1 . . ?
C7 C8 H8 120.1 . . ?
C10 C9 C8 120.4(2) . . ?
C10 C9 H9 119.8 . . ?
C8 C9 H9 119.8 . . ?
C11 C10 C9 120.2(2) . . ?
C11 C10 H10 119.9 . . ?
C9 C10 H10 119.9 . . ?
C10 C11 C12 119.7(2) . . ?
C10 C11 H11 120.2 . . ?
C12 C11 H11 120.2 . . ?
C7 C12 C11 120.5(2) . . ?
C7 C12 H12 119.7 . . ?
C11 C12 H12 119.7 . . ?
C31 C13 C34 107.1(2) . . ?
C31 C13 P1 125.89(16) . . ?
C34 C13 P1 127.02(18) . . ?
C31 C13 Fe1 68.74(13) . . ?
C34 C13 Fe1 69.37(13) . . ?
P1 C13 Fe1 127.32(11) . . ?
C15 C14 C18 107.2(2) . . ?
C15 C14 P2 125.82(17) . . ?
C18 C14 P2 126.89(18) . . ?
C15 C14 Fe1 68.26(12) . . ?
C18 C14 Fe1 68.87(12) . . ?
P2 C14 Fe1 129.89(12) . . ?
C16 C15 C14 108.2(2) . . ?
C16 C15 Fe1 69.75(14) . . ?
C14 C15 Fe1 71.15(13) . . ?
C16 C15 H15 125.9 . . ?
C14 C15 H15 125.9 . . ?
Fe1 C15 H15 124.8 . . ?
C17 C16 C15 108.0(2) . . ?
C17 C16 Fe1 70.11(14) . . ?
C15 C16 Fe1 69.53(14) . . ?
C17 C16 H16 126.0 . . ?
C15 C16 H16 126.0 . . ?
Fe1 C16 H16 125.9 . . ?
C16 C17 C18 108.6(2) . . ?
C16 C17 Fe1 69.47(14) . . ?
C18 C17 Fe1 70.02(13) . . ?
C16 C17 H17 125.7 . . ?
C18 C17 H17 125.7 . . ?
Fe1 C17 H17 126.4 . . ?
C17 C18 C14 107.9(2) . . ?
C17 C18 Fe1 69.65(13) . . ?
C14 C18 Fe1 70.54(12) . . ?
C17 C18 H18 126.1 . . ?
C14 C18 H18 126.1 . . ?
Fe1 C18 H18 125.3 . . ?
C20 C19 C24 118.5(2) . . ?
C20 C19 P2 123.59(17) . . ?
C24 C19 P2 117.95(17) . . ?
C21 C20 C19 120.4(2) . . ?
C21 C20 H20 119.8 . . ?
C19 C20 H20 119.8 . . ?
C20 C21 C22 120.8(2) . . ?
C20 C21 H21 119.6 . . ?
C22 C21 H21 119.6 . . ?
C23 C22 C21 119.5(2) . . ?
C23 C22 H22 120.3 . . ?
C21 C22 H22 120.3 . . ?
C22 C23 C24 120.1(2) . . ?
C22 C23 H23 119.9 . . ?
C24 C23 H23 119.9 . . ?
C23 C24 C19 120.8(2) . . ?
C23 C24 H24 119.6 . . ?
C19 C24 H24 119.6 . . ?
C26 C25 C30 118.7(2) . . ?
C26 C25 P2 119.84(16) . . ?
C30 C25 P2 121.49(18) . . ?
C25 C26 C27 120.7(2) . . ?
C25 C26 H26 119.6 . . ?
C27 C26 H26 119.6 . . ?
C28 C27 C26 119.9(2) . . ?
C28 C27 H27 120.0 . . ?
C26 C27 H27 120.0 . . ?
C29 C28 C27 119.9(2) . . ?
C29 C28 H28 120.1 . . ?
C27 C28 H28 120.1 . . ?
C28 C29 C30 120.3(2) . . ?
C28 C29 H29 119.8 . . ?
C30 C29 H29 119.8 . . ?
C29 C30 C25 120.5(2) . . ?
C29 C30 H30 119.8 . . ?
C25 C30 H30 119.8 . . ?
C32 C31 C13 108.0(2) . . ?
C32 C31 Fe1 70.09(13) . . ?
C13 C31 Fe1 70.45(13) . . ?
C32 C31 H31 126.0 . . ?
C13 C31 H31 126.0 . . ?
Fe1 C31 H31 125.1 . . ?
C31 C32 C33 108.3(2) . . ?
C31 C32 Fe1 69.49(13) . . ?
C33 C32 Fe1 69.79(13) . . ?
C31 C32 H32 125.8 . . ?
C33 C32 H32 125.8 . . ?
Fe1 C32 H32 126.5 . . ?
C34 C33 C32 108.4(2) . . ?
C34 C33 Fe1 70.24(13) . . ?
C32 C33 Fe1 69.76(13) . . ?
C34 C33 H33 125.8 . . ?
C32 C33 H33 125.8 . . ?
Fe1 C33 H33 125.8 . . ?
C33 C34 C13 108.2(2) . . ?
C33 C34 Fe1 69.66(13) . . ?
C13 C34 Fe1 69.89(13) . . ?
C33 C34 H34 125.9 . . ?
C13 C34 H34 125.9 . . ?
Fe1 C34 H34 126.1 . . ?

loop_
_geom_bond_atom_site_label_1
_geom_bond_atom_site_label_2
_geom_bond_distance
_geom_bond_site_symmetry_2
_geom_bond_publ_flag
Br1 Co1 2.3874(6) . ?
Br2 Co1 2.3640(6) . ?
Co1 P1 2.3527(9) . ?
Co1 P2 2.3758(9) . ?
Fe1 C15 2.042(2) . ?
Fe1 C16 2.045(3) . ?
Fe1 C31 2.045(2) . ?
Fe1 C32 2.053(2) . ?
Fe1 C33 2.054(2) . ?
Fe1 C17 2.054(2) . ?
Fe1 C18 2.059(2) . ?
Fe1 C34 2.061(2) . ?
Fe1 C13 2.068(2) . ?
Fe1 C14 2.081(2) . ?
P1 C13 1.801(2) . ?
P1 C7 1.818(2) . ?
P1 C1 1.826(2) . ?
P2 C14 1.817(2) . ?
P2 C25 1.824(2) . ?
P2 C19 1.833(2) . ?
C1 C6 1.393(3) . ?
C1 C2 1.396(3) . ?
C2 C3 1.388(3) . ?
C2 H2 0.9500 . ?
C3 C4 1.375(4) . ?
C3 H3 0.9500 . ?
C4 C5 1.386(4) . ?
C4 H4 0.9500 . ?
C5 C6 1.390(3) . ?
C5 H5 0.9500 . ?
C6 H6 0.9500 . ?
C7 C12 1.390(3) . ?
C7 C8 1.395(3) . ?
C8 C9 1.388(3) . ?
C8 H8 0.9500 . ?
C9 C10 1.383(3) . ?
C9 H9 0.9500 . ?
C10 C11 1.379(3) . ?
C10 H10 0.9500 . ?
C11 C12 1.391(3) . ?
C11 H11 0.9500 . ?
C12 H12 0.9500 . ?
C13 C31 1.435(3) . ?
C13 C34 1.437(3) . ?
C14 C15 1.431(3) . ?
C14 C18 1.436(3) . ?
C15 C16 1.422(3) . ?
C15 H15 0.9500 . ?
C16 C17 1.416(4) . ?
C16 H16 0.9500 . ?
C17 C18 1.418(3) . ?
C17 H17 0.9500 . ?
C18 H18 0.9500 . ?
C19 C20 1.395(3) . ?
C19 C24 1.396(3) . ?
C20 C21 1.384(3) . ?
C20 H20 0.9500 . ?
C21 C22 1.385(3) . ?
C21 H21 0.9500 . ?
C22 C23 1.381(3) . ?
C22 H22 0.9500 . ?
C23 C24 1.390(3) . ?
C23 H23 0.9500 . ?
C24 H24 0.9500 . ?
C25 C26 1.389(3) . ?
C25 C30 1.405(3) . ?
C26 C27 1.393(3) . ?
C26 H26 0.9500 . ?
C27 C28 1.390(3) . ?
C27 H27 0.9500 . ?
C28 C29 1.384(3) . ?
C28 H28 0.9500 . ?
C29 C30 1.386(3) . ?
C29 H29 0.9500 . ?
C30 H30 0.9500 . ?
C31 C32 1.416(3) . ?
C31 H31 0.9500 . ?
C32 C33 1.420(3) . ?
C32 H32 0.9500 . ?
C33 C34 1.411(3) . ?
C33 H33 0.9500 . ?
C34 H34 0.9500 . ?

loop_
_geom_hbond_atom_site_label_D
_geom_hbond_atom_site_label_H
_geom_hbond_atom_site_label_A
_geom_hbond_distance_DH
_geom_hbond_distance_HA
_geom_hbond_distance_DA
_geom_hbond_angle_DHA
_geom_hbond_site_symmetry_A
C24 H24 Br1 0.95 2.76 3.664(3) 160.1 .
C26 H26 Br2 0.95 2.87 3.774(2) 159.1 .
C31 H31 Br1 0.95 2.96 3.674(2) 133.3 .

loop_
_geom_torsion_atom_site_label_1
_geom_torsion_atom_site_label_2
_geom_torsion_atom_site_label_3
_geom_torsion_atom_site_label_4
_geom_torsion
_geom_torsion_site_symmetry_1
_geom_torsion_site_symmetry_2
_geom_torsion_site_symmetry_3
_geom_torsion_site_symmetry_4
_geom_torsion_publ_flag
C13 P1 C1 C6 168.46(18) . . . . ?
C7 P1 C1 C6 -83.0(2) . . . . ?
Co1 P1 C1 C6 49.7(2) . . . . ?
C13 P1 C1 C2 -7.3(2) . . . . ?
C7 P1 C1 C2 101.3(2) . . . . ?
Co1 P1 C1 C2 -125.98(18) . . . . ?
C6 C1 C2 C3 -0.5(4) . . . . ?
P1 C1 C2 C3 175.14(19) . . . . ?
C1 C2 C3 C4 0.6(4) . . . . ?
C2 C3 C4 C5 -0.1(4) . . . . ?
C3 C4 C5 C6 -0.6(4) . . . . ?
C4 C5 C6 C1 0.7(4) . . . . ?
C2 C1 C6 C5 -0.1(4) . . . . ?
P1 C1 C6 C5 -176.06(19) . . . . ?
C13 P1 C7 C12 -107.13(19) . . . . ?
C1 P1 C7 C12 142.27(19) . . . . ?
Co1 P1 C7 C12 17.2(2) . . . . ?
C13 P1 C7 C8 68.0(2) . . . . ?
C1 P1 C7 C8 -42.6(2) . . . . ?
Co1 P1 C7 C8 -167.65(16) . . . . ?
C12 C7 C8 C9 2.3(4) . . . . ?
P1 C7 C8 C9 -172.88(19) . . . . ?
C7 C8 C9 C10 -0.9(4) . . . . ?
C8 C9 C10 C11 -1.4(4) . . . . ?
C9 C10 C11 C12 2.2(4) . . . . ?
C8 C7 C12 C11 -1.4(4) . . . . ?
P1 C7 C12 C11 173.79(19) . . . . ?
C10 C11 C12 C7 -0.8(4) . . . . ?
C7 P1 C13 C31 -172.62(19) . . . . ?
C1 P1 C13 C31 -61.7(2) . . . . ?
Co1 P1 C13 C31 55.9(2) . . . . ?
C7 P1 C13 C34 6.9(2) . . . . ?
C1 P1 C13 C34 117.8(2) . . . . ?
Co1 P1 C13 C34 -124.64(18) . . . . ?
C7 P1 C13 Fe1 98.02(15) . . . . ?
C1 P1 C13 Fe1 -151.01(13) . . . . ?
Co1 P1 C13 Fe1 -33.49(16) . . . . ?
C25 P2 C14 C15 157.07(19) . . . . ?
C19 P2 C14 C15 46.4(2) . . . . ?
Co1 P2 C14 C15 -76.0(2) . . . . ?
C25 P2 C14 C18 -20.2(2) . . . . ?
C19 P2 C14 C18 -130.9(2) . . . . ?
Co1 P2 C14 C18 106.72(19) . . . . ?
C25 P2 C14 Fe1 -112.47(15) . . . . ?
C19 P2 C14 Fe1 136.85(15) . . . . ?
Co1 P2 C14 Fe1 14.42(17) . . . . ?
C18 C14 C15 C16 2.2(3) . . . . ?
P2 C14 C15 C16 -175.52(16) . . . . ?
Fe1 C14 C15 C16 60.17(16) . . . . ?
C18 C14 C15 Fe1 -57.99(15) . . . . ?
P2 C14 C15 Fe1 124.31(17) . . . . ?
C14 C15 C16 C17 -1.2(3) . . . . ?
Fe1 C15 C16 C17 59.81(17) . . . . ?
C14 C15 C16 Fe1 -61.05(16) . . . . ?
C15 C16 C17 C18 -0.2(3) . . . . ?
Fe1 C16 C17 C18 59.24(16) . . . . ?
C15 C16 C17 Fe1 -59.45(16) . . . . ?
C16 C17 C18 C14 1.6(3) . . . . ?
Fe1 C17 C18 C14 60.46(15) . . . . ?
C16 C17 C18 Fe1 -58.91(17) . . . . ?
C15 C14 C18 C17 -2.3(2) . . . . ?
P2 C14 C18 C17 175.37(17) . . . . ?
Fe1 C14 C18 C17 -59.90(16) . . . . ?
C15 C14 C18 Fe1 57.61(15) . . . . ?
P2 C14 C18 Fe1 -124.73(18) . . . . ?
C14 P2 C19 C20 95.6(2) . . . . ?
C25 P2 C19 C20 -13.6(2) . . . . ?
Co1 P2 C19 C20 -143.84(18) . . . . ?
C14 P2 C19 C24 -84.09(19) . . . . ?
C25 P2 C19 C24 166.73(18) . . . . ?
Co1 P2 C19 C24 36.5(2) . . . . ?
C24 C19 C20 C21 0.6(3) . . . . ?
P2 C19 C20 C21 -179.08(19) . . . . ?
C19 C20 C21 C22 0.3(4) . . . . ?
C20 C21 C22 C23 -0.8(4) . . . . ?
C21 C22 C23 C24 0.3(4) . . . . ?
C22 C23 C24 C19 0.6(4) . . . . ?
C20 C19 C24 C23 -1.1(3) . . . . ?
P2 C19 C24 C23 178.64(18) . . . . ?
C14 P2 C25 C26 137.56(17) . . . . ?
C19 P2 C25 C26 -113.27(18) . . . . ?
Co1 P2 C25 C26 14.8(2) . . . . ?
C14 P2 C25 C30 -42.2(2) . . . . ?
C19 P2 C25 C30 66.94(19) . . . . ?
Co1 P2 C25 C30 -164.95(15) . . . . ?
C30 C25 C26 C27 1.7(3) . . . . ?
P2 C25 C26 C27 -178.11(16) . . . . ?
C25 C26 C27 C28 -1.4(3) . . . . ?
C26 C27 C28 C29 -0.5(3) . . . . ?
C27 C28 C29 C30 1.9(3) . . . . ?
C28 C29 C30 C25 -1.6(3) . . . . ?
C26 C25 C30 C29 -0.2(3) . . . . ?
P2 C25 C30 C29 179.58(16) . . . . ?
C34 C13 C31 C32 -1.3(2) . . . . ?
P1 C13 C31 C32 178.28(16) . . . . ?
Fe1 C13 C31 C32 -60.29(15) . . . . ?
C34 C13 C31 Fe1 58.99(15) . . . . ?
P1 C13 C31 Fe1 -121.43(17) . . . . ?
C13 C31 C32 C33 1.4(3) . . . . ?
Fe1 C31 C32 C33 -59.16(16) . . . . ?
C13 C31 C32 Fe1 60.52(15) . . . . ?
C31 C32 C33 C34 -0.9(3) . . . . ?
Fe1 C32 C33 C34 -59.86(16) . . . . ?
C31 C32 C33 Fe1 58.98(16) . . . . ?
C32 C33 C34 C13 0.1(3) . . . . ?
Fe1 C33 C34 C13 -59.49(15) . . . . ?
C32 C33 C34 Fe1 59.56(16) . . . . ?
C31 C13 C34 C33 0.8(2) . . . . ?
P1 C13 C34 C33 -178.81(16) . . . . ?
Fe1 C13 C34 C33 59.35(16) . . . . ?
C31 C13 C34 Fe1 -58.59(15) . . . . ?
P1 C13 C34 Fe1 121.84(18) . . . . ?
